data_7249177
loop_
_publ_author_name
'Carvalho, Paulo S.'
'Diniz, Luan F.'
'Fernandes, Christian'

_publ_section_title
;
 Spontaneous resolution of RS-fluoxetine through tetrafluoroborate
 conglomerate salt and racemic kryptoracemate formation via the sulfate
 ion
;
_journal_issue 36
_journal_name_full CrystEngComm
_journal_page_first 4975
_journal_page_last 4984
_journal_paper_doi 10.1039/D4CE00643G
_journal_volume 26
_journal_year 2024
_chemical_absolute_configuration ad
_chemical_formula_moiety 'C17 H19 F3 N O, B F4'
_chemical_formula_sum 'C17 H19 B F7 N O'
_chemical_formula_weight 397.14
_chemical_name_systematic '(S)-Fluoxetine tetrafluoroborate'
_space_group_crystal_system orthorhombic
_space_group_IT_number 19
_space_group_name_Hall 'P 2ac 2ab'
_space_group_name_H-M_alt 'P 21 21 21'
_atom_sites_solution_hydrogens geom
_atom_sites_solution_primary dual
_audit_creation_date 2024-04-25
_audit_creation_method
;
Olex2 1.5
(compiled 2024.02.16 svn.r378c4104 for OlexSys, GUI svn.r6928)
;
_audit_update_record
;
2024-04-25 deposited with the CCDC.	2024-08-05 downloaded from the CCDC.
;
_cell_angle_alpha 90
_cell_angle_beta 90
_cell_angle_gamma 90
_cell_formula_units_Z 4
_cell_length_a 6.0800(19)
_cell_length_b 10.8900(16)
_cell_length_c 27.600(3)
_cell_measurement_reflns_used 5554
_cell_measurement_temperature 100.0(2)
_cell_measurement_theta_max 28.599
_cell_measurement_theta_min 1.391
_cell_volume 1827.4(7)
_computing_molecular_graphics 'Olex2 1.5 (Dolomanov et al., 2009)'
_computing_publication_material 'Olex2 1.5 (Dolomanov et al., 2009)'
_computing_structure_refinement 'SHELXL 2014/7 (Sheldrick, 2015)'
_computing_structure_solution 'SHELXT 2014/5 (Sheldrick, 2014)'
_diffrn_ambient_temperature 100.0(2)
_diffrn_measured_fraction_theta_full 0.997
_diffrn_measured_fraction_theta_max 0.990
_diffrn_measurement_device 'Manaca beamline,Sirius (Brazilian Synchrotron Light Laboratory, PILATUS2M'
_diffrn_radiation_type synchrotron
_diffrn_radiation_wavelength 0.670185
_diffrn_reflns_av_R_equivalents 0.0393
_diffrn_reflns_av_unetI/netI 0.0118
_diffrn_reflns_Laue_measured_fraction_full 0.997
_diffrn_reflns_Laue_measured_fraction_max 0.990
_diffrn_reflns_limit_h_max 8
_diffrn_reflns_limit_h_min -8
_diffrn_reflns_limit_k_max 15
_diffrn_reflns_limit_k_min -15
_diffrn_reflns_limit_l_max 37
_diffrn_reflns_limit_l_min -37
_diffrn_reflns_number 122396
_diffrn_reflns_point_group_measured_fraction_full 0.998
_diffrn_reflns_point_group_measured_fraction_max 0.992
_diffrn_reflns_theta_full 23.710
_diffrn_reflns_theta_max 28.599
_diffrn_reflns_theta_min 1.391
_diffrn_source synchrotron
_exptl_absorpt_coefficient_mu 0.120
_exptl_absorpt_correction_type none
_exptl_crystal_colour 'clear light colourless'
_exptl_crystal_colour_lustre clear
_exptl_crystal_colour_modifier light
_exptl_crystal_colour_primary colourless
_exptl_crystal_density_diffrn 1.443
_exptl_crystal_description prism
_exptl_crystal_F_000 816
_exptl_crystal_size_max 0.4
_exptl_crystal_size_mid 0.107
_exptl_crystal_size_min 0.07
_refine_diff_density_max 0.511
_refine_diff_density_min -0.347
_refine_diff_density_rms 0.045
_refine_ls_abs_structure_details
;
 Flack x determined using 2348 quotients [(I+)-(I-)]/[(I+)+(I-)]
 (Parsons, Flack and Wagner, Acta Cryst. B69 (2013) 249-259).
;
_refine_ls_abs_structure_Flack 0.08(5)
_refine_ls_extinction_method none
_refine_ls_goodness_of_fit_ref 1.064
_refine_ls_hydrogen_treatment constr
_refine_ls_matrix_type full
_refine_ls_number_parameters 245
_refine_ls_number_reflns 5554
_refine_ls_number_restraints 0
_refine_ls_restrained_S_all 1.064
_refine_ls_R_factor_all 0.0322
_refine_ls_R_factor_gt 0.0320
_refine_ls_shift/su_max 0.001
_refine_ls_shift/su_mean 0.000
_refine_ls_structure_factor_coef Fsqd
_refine_ls_weighting_details 'w=1/[\s^2^(Fo^2^)+(0.0541P)^2^+0.3866P] where P=(Fo^2^+2Fc^2^)/3'
_refine_ls_weighting_scheme calc
_refine_ls_wR_factor_gt 0.0907
_refine_ls_wR_factor_ref 0.0909
_reflns_Friedel_coverage 0.746
_reflns_Friedel_fraction_full 1.000
_reflns_Friedel_fraction_max 0.995
_reflns_number_gt 5518
_reflns_number_total 5554
_reflns_threshold_expression 'I > 2\s(I)'
_cod_data_source_file d4ce00643g2.cif
_cod_data_source_block crd001-1-01_0002_run0_merged_hkl4_sg19
_cod_depositor_comments 'Adding full bibliography for 7249175--7249177.cif.'
_cod_database_code 7249177
_shelx_shelxl_version_number 2014/7
_shelx_space_group_comment
;
The symmetry employed for this shelxl refinement is uniquely defined
by the following loop, which should always be used as a source of
symmetry information in preference to the above space-group names.
They are only intended as comments.
;
_shelx_estimated_absorpt_t_max 0.992
_shelx_estimated_absorpt_t_min 0.954
_olex2_refinement_description
;
1. Fixed Uiso
 At 1.2 times of:
  All C(H) groups, All C(H,H) groups, All N(H,H) groups
 At 1.5 times of:
  All C(H,H,H) groups
2.a Ternary CH refined with riding coordinates:
 C1(H1)
2.b Secondary CH2 refined with riding coordinates:
 N1(H1A,H1B), C2(H2A,H2B), C3(H3A,H3B)
2.c Aromatic/amide H refined with riding coordinates:
 C12(H12), C8(H8), C13(H13), C9(H9), C10(H10), C15(H15), C16(H16), C7(H7),
 C6(H6)
2.d Idealised Me refined as rotating group:
 C4(H4A,H4B,H4C)
;
_olex2_submission_special_instructions 'No special instructions were received'

loop_
_space_group_symop_operation_xyz
'x, y, z'
'-x+1/2, -y, z+1/2'
'-x, y+1/2, -z+1/2'
'x+1/2, -y+1/2, -z'

loop_
_atom_site_label
_atom_site_type_symbol
_atom_site_fract_x
_atom_site_fract_y
_atom_site_fract_z
_atom_site_U_iso_or_equiv
_atom_site_adp_type
_atom_site_occupancy
_atom_site_site_symmetry_order
_atom_site_calc_flag
_atom_site_refinement_flags_posn
_atom_site_refinement_flags_adp
_atom_site_refinement_flags_occupancy
_atom_site_disorder_assembly
_atom_site_disorder_group
F2 F 0.30183(16) 1.05397(9) 0.76419(4) 0.0276(2) Uani 1 1 d . . . . .
O1 O 0.45908(16) 0.68406(8) 0.64990(3) 0.01629(17) Uani 1 1 d . . . . .
F3 F 0.12212(17) 1.11216(12) 0.69551(4) 0.0366(2) Uani 1 1 d . . . . .
F4 F -0.06614(19) 1.09327(12) 0.76551(4) 0.0401(3) Uani 1 1 d . . . . .
F7 F 0.5002(3) 0.21018(11) 0.51859(4) 0.0513(4) Uani 1 1 d . . . . .
F1 F 0.06441(17) 0.92310(10) 0.72685(6) 0.0446(3) Uani 1 1 d . . . . .
N1 N 0.40586(18) 0.76268(10) 0.74794(4) 0.01658(19) Uani 1 1 d . . . . .
H1A H 0.2823 0.8003 0.7367 0.020 Uiso 1 1 calc R U . . .
H1B H 0.4146 0.6875 0.7337 0.020 Uiso 1 1 calc R U . . .
F5 F 0.2397(3) 0.16246(13) 0.56597(6) 0.0604(4) Uani 1 1 d . . . . .
F6 F 0.5695(4) 0.13675(11) 0.58893(5) 0.0670(5) Uani 1 1 d . . . . .
C11 C 0.4673(2) 0.57143(11) 0.62776(4) 0.0157(2) Uani 1 1 d . . . . .
C2 C 0.5976(2) 0.87181(11) 0.68027(4) 0.0168(2) Uani 1 1 d . . . . .
H2A H 0.7077 0.9373 0.6747 0.020 Uiso 1 1 calc R U . . .
H2B H 0.4511 0.9066 0.6727 0.020 Uiso 1 1 calc R U . . .
C3 C 0.6025(2) 0.83708(11) 0.73363(4) 0.0163(2) Uani 1 1 d . . . . .
H3A H 0.7377 0.7894 0.7404 0.020 Uiso 1 1 calc R U . . .
H3B H 0.6075 0.9128 0.7535 0.020 Uiso 1 1 calc R U . . .
C1 C 0.6435(2) 0.76667(12) 0.64497(4) 0.0158(2) Uani 1 1 d . . . . .
H1 H 0.7819 0.7235 0.6546 0.019 Uiso 1 1 calc R U . . .
C4 C 0.3869(2) 0.74642(14) 0.80128(5) 0.0220(2) Uani 1 1 d . . . . .
H4A H 0.2549 0.6983 0.8087 0.033 Uiso 1 1 calc R U . . .
H4B H 0.3763 0.8270 0.8169 0.033 Uiso 1 1 calc R U . . .
H4C H 0.5171 0.7032 0.8134 0.033 Uiso 1 1 calc R U . . .
C5 C 0.6674(2) 0.81653(12) 0.59404(5) 0.0173(2) Uani 1 1 d . . . . .
C12 C 0.2797(2) 0.49912(12) 0.63397(5) 0.0191(2) Uani 1 1 d . . . . .
H12 H 0.1594 0.5292 0.6525 0.023 Uiso 1 1 calc R U . . .
C8 C 0.7177(3) 0.92353(14) 0.50295(5) 0.0295(3) Uani 1 1 d . . . . .
H8 H 0.7344 0.9599 0.4719 0.035 Uiso 1 1 calc R U . . .
C13 C 0.2689(3) 0.38333(13) 0.61312(5) 0.0220(3) Uani 1 1 d . . . . .
H13 H 0.1421 0.3337 0.6177 0.026 Uiso 1 1 calc R U . . .
C9 C 0.5207(3) 0.86730(14) 0.51540(5) 0.0259(3) Uani 1 1 d . . . . .
H9 H 0.4031 0.8648 0.4928 0.031 Uiso 1 1 calc R U . . .
C14 C 0.4440(3) 0.33996(12) 0.58558(5) 0.0231(3) Uani 1 1 d . . . . .
C10 C 0.4952(2) 0.81443(13) 0.56112(5) 0.0211(2) Uani 1 1 d . . . . .
H10 H 0.3596 0.7769 0.5697 0.025 Uiso 1 1 calc R U . . .
C15 C 0.6308(3) 0.41188(13) 0.57938(5) 0.0223(3) Uani 1 1 d . . . . .
H15 H 0.7502 0.3818 0.5606 0.027 Uiso 1 1 calc R U . . .
C16 C 0.6439(2) 0.52818(12) 0.60056(5) 0.0191(2) Uani 1 1 d . . . . .
H16 H 0.7718 0.5772 0.5964 0.023 Uiso 1 1 calc R U . . .
C7 C 0.8889(3) 0.92652(15) 0.53564(6) 0.0298(3) Uani 1 1 d . . . . .
H7 H 1.0232 0.9656 0.5272 0.036 Uiso 1 1 calc R U . . .
C6 C 0.8658(2) 0.87240(14) 0.58108(6) 0.0241(3) Uani 1 1 d . . . . .
H6 H 0.9851 0.8735 0.6033 0.029 Uiso 1 1 calc R U . . .
C17 C 0.4395(4) 0.21287(14) 0.56462(6) 0.0326(4) Uani 1 1 d . . . . .
B00R B 0.1046(3) 1.04654(15) 0.73804(6) 0.0230(3) Uani 1 1 d . . . . .

loop_
_atom_site_aniso_label
_atom_site_aniso_U_11
_atom_site_aniso_U_22
_atom_site_aniso_U_33
_atom_site_aniso_U_23
_atom_site_aniso_U_13
_atom_site_aniso_U_12
F2 0.0265(4) 0.0207(4) 0.0355(5) -0.0007(3) -0.0072(4) 0.0011(3)
O1 0.0184(4) 0.0141(4) 0.0164(4) -0.0026(3) 0.0025(3) -0.0024(3)
F3 0.0269(5) 0.0549(7) 0.0279(5) 0.0090(5) 0.0029(4) -0.0010(5)
F4 0.0366(5) 0.0480(6) 0.0358(5) 0.0150(5) 0.0160(4) 0.0249(5)
F7 0.0934(11) 0.0313(5) 0.0291(5) -0.0149(4) 0.0058(6) -0.0044(7)
F1 0.0200(4) 0.0231(5) 0.0907(10) -0.0061(5) -0.0117(5) -0.0012(4)
N1 0.0152(4) 0.0190(4) 0.0156(4) -0.0025(4) 0.0000(4) -0.0020(4)
F5 0.0747(10) 0.0331(6) 0.0733(10) -0.0236(6) 0.0079(8) -0.0207(7)
F6 0.1231(15) 0.0255(5) 0.0524(7) -0.0146(5) -0.0379(9) 0.0303(8)
C11 0.0207(5) 0.0135(5) 0.0128(5) -0.0008(4) -0.0015(4) 0.0002(4)
C2 0.0199(5) 0.0149(5) 0.0158(5) -0.0015(4) 0.0003(4) -0.0011(4)
C3 0.0159(5) 0.0167(5) 0.0162(5) -0.0025(4) -0.0006(4) -0.0033(4)
C1 0.0159(5) 0.0152(5) 0.0162(5) -0.0011(4) 0.0007(4) -0.0012(4)
C4 0.0222(6) 0.0289(7) 0.0148(5) -0.0013(4) 0.0013(4) -0.0025(5)
C5 0.0211(6) 0.0151(5) 0.0157(5) -0.0011(4) 0.0031(4) -0.0002(4)
C12 0.0218(6) 0.0176(5) 0.0178(5) -0.0005(4) -0.0018(4) -0.0012(4)
C8 0.0481(9) 0.0200(6) 0.0202(6) 0.0018(5) 0.0112(6) 0.0025(6)
C13 0.0291(6) 0.0172(5) 0.0198(6) 0.0004(4) -0.0061(5) -0.0037(5)
C9 0.0386(8) 0.0216(6) 0.0176(6) 0.0015(5) -0.0001(5) 0.0032(6)
C14 0.0374(7) 0.0147(5) 0.0171(5) -0.0024(4) -0.0070(5) 0.0016(5)
C10 0.0251(6) 0.0196(5) 0.0187(6) 0.0011(4) -0.0003(5) -0.0001(5)
C15 0.0313(7) 0.0192(6) 0.0164(5) -0.0022(4) -0.0005(5) 0.0060(5)
C16 0.0228(6) 0.0179(5) 0.0166(5) -0.0009(4) 0.0013(4) 0.0022(4)
C7 0.0355(8) 0.0251(6) 0.0287(7) 0.0009(5) 0.0143(6) -0.0052(6)
C6 0.0226(6) 0.0253(6) 0.0243(6) -0.0017(5) 0.0058(5) -0.0037(5)
C17 0.0552(11) 0.0190(6) 0.0236(7) -0.0053(5) -0.0076(7) 0.0017(7)
B00R 0.0173(6) 0.0204(6) 0.0314(7) 0.0001(5) 0.0027(6) 0.0024(5)

loop_
_atom_type_symbol
_atom_type_description
_atom_type_scat_dispersion_real
_atom_type_scat_dispersion_imag
_atom_type_scat_source
C C 0.0026 0.0014 'International Tables Vol C Tables 4.2.6.8 and 6.1.1.4'
H H 0.0000 0.0000 'International Tables Vol C Tables 4.2.6.8 and 6.1.1.4'
B B 0.0013 0.0006 'International Tables Vol C Tables 4.2.6.8 and 6.1.1.4'
F F 0.0154 0.0091 'International Tables Vol C Tables 4.2.6.8 and 6.1.1.4'
N N 0.0052 0.0029 'International Tables Vol C Tables 4.2.6.8 and 6.1.1.4'
O O 0.0094 0.0054 'International Tables Vol C Tables 4.2.6.8 and 6.1.1.4'

loop_
_geom_angle_atom_site_label_1
_geom_angle_atom_site_label_2
_geom_angle_atom_site_label_3
_geom_angle
_geom_angle_site_symmetry_1
_geom_angle_site_symmetry_3
_geom_angle_publ_flag
C11 O1 C1 119.15(10) . . ?
H1A N1 H1B 107.8 . . ?
C3 N1 H1A 109.0 . . ?
C3 N1 H1B 109.0 . . ?
C4 N1 H1A 109.0 . . ?
C4 N1 H1B 109.0 . . ?
C4 N1 C3 112.79(10) . . ?
O1 C11 C12 114.83(11) . . ?
O1 C11 C16 124.81(12) . . ?
C16 C11 C12 120.35(12) . . ?
H2A C2 H2B 107.5 . . ?
C3 C2 H2A 108.5 . . ?
C3 C2 H2B 108.5 . . ?
C3 C2 C1 115.29(10) . . ?
C1 C2 H2A 108.5 . . ?
C1 C2 H2B 108.5 . . ?
N1 C3 C2 111.98(10) . . ?
N1 C3 H3A 109.2 . . ?
N1 C3 H3B 109.2 . . ?
C2 C3 H3A 109.2 . . ?
C2 C3 H3B 109.2 . . ?
H3A C3 H3B 107.9 . . ?
O1 C1 C2 105.35(10) . . ?
O1 C1 H1 109.6 . . ?
O1 C1 C5 112.67(10) . . ?
C2 C1 H1 109.6 . . ?
C5 C1 C2 109.91(10) . . ?
C5 C1 H1 109.6 . . ?
N1 C4 H4A 109.5 . . ?
N1 C4 H4B 109.5 . . ?
N1 C4 H4C 109.5 . . ?
H4A C4 H4B 109.5 . . ?
H4A C4 H4C 109.5 . . ?
H4B C4 H4C 109.5 . . ?
C10 C5 C1 122.02(12) . . ?
C10 C5 C6 119.43(13) . . ?
C6 C5 C1 118.46(12) . . ?
C11 C12 H12 120.0 . . ?
C13 C12 C11 119.99(13) . . ?
C13 C12 H12 120.0 . . ?
C9 C8 H8 120.0 . . ?
C7 C8 H8 120.0 . . ?
C7 C8 C9 120.00(14) . . ?
C12 C13 H13 120.0 . . ?
C12 C13 C14 119.95(13) . . ?
C14 C13 H13 120.0 . . ?
C8 C9 H9 119.9 . . ?
C8 C9 C10 120.12(15) . . ?
C10 C9 H9 119.9 . . ?
C13 C14 C17 120.66(15) . . ?
C15 C14 C13 120.08(12) . . ?
C15 C14 C17 119.16(15) . . ?
C5 C10 C9 120.11(14) . . ?
C5 C10 H10 119.9 . . ?
C9 C10 H10 119.9 . . ?
C14 C15 H15 119.8 . . ?
C14 C15 C16 120.38(13) . . ?
C16 C15 H15 119.8 . . ?
C11 C16 C15 119.24(13) . . ?
C11 C16 H16 120.4 . . ?
C15 C16 H16 120.4 . . ?
C8 C7 H7 119.9 . . ?
C8 C7 C6 120.21(15) . . ?
C6 C7 H7 119.9 . . ?
C5 C6 H6 119.9 . . ?
C7 C6 C5 120.12(15) . . ?
C7 C6 H6 119.9 . . ?
F7 C17 F5 105.77(16) . . ?
F7 C17 F6 107.79(17) . . ?
F7 C17 C14 112.68(14) . . ?
F5 C17 C14 112.68(16) . . ?
F6 C17 F5 105.72(17) . . ?
F6 C17 C14 111.73(13) . . ?
F3 B00R F2 110.04(13) . . ?
F3 B00R F4 109.51(12) . . ?
F3 B00R F1 108.86(15) . . ?
F4 B00R F2 109.80(14) . . ?
F4 B00R F1 110.05(14) . . ?
F1 B00R F2 108.55(12) . . ?

loop_
_geom_bond_atom_site_label_1
_geom_bond_atom_site_label_2
_geom_bond_distance
_geom_bond_site_symmetry_2
_geom_bond_publ_flag
F2 B00R 1.4017(19) . ?
O1 C11 1.3712(14) . ?
O1 C1 1.4440(15) . ?
F3 B00R 1.378(2) . ?
F4 B00R 1.3828(18) . ?
F7 C17 1.323(2) . ?
F1 B00R 1.4009(19) . ?
N1 H1A 0.9100 . ?
N1 H1B 0.9100 . ?
N1 C3 1.4973(17) . ?
N1 C4 1.4871(17) . ?
F5 C17 1.334(3) . ?
F6 C17 1.327(2) . ?
C11 C12 1.3966(18) . ?
C11 C16 1.3921(18) . ?
C2 H2A 0.9900 . ?
C2 H2B 0.9900 . ?
C2 C3 1.5210(17) . ?
C2 C1 1.5291(18) . ?
C3 H3A 0.9900 . ?
C3 H3B 0.9900 . ?
C1 H1 1.0000 . ?
C1 C5 1.5139(18) . ?
C4 H4A 0.9800 . ?
C4 H4B 0.9800 . ?
C4 H4C 0.9800 . ?
C5 C10 1.3864(19) . ?
C5 C6 1.3976(19) . ?
C12 H12 0.9500 . ?
C12 C13 1.3877(18) . ?
C8 H8 0.9500 . ?
C8 C9 1.388(3) . ?
C8 C7 1.378(3) . ?
C13 H13 0.9500 . ?
C13 C14 1.391(2) . ?
C9 H9 0.9500 . ?
C9 C10 1.3956(19) . ?
C14 C15 1.390(2) . ?
C14 C17 1.500(2) . ?
C10 H10 0.9500 . ?
C15 H15 0.9500 . ?
C15 C16 1.3971(18) . ?
C16 H16 0.9500 . ?
C7 H7 0.9500 . ?
C7 C6 1.393(2) . ?
C6 H6 0.9500 . ?

loop_
_geom_torsion_atom_site_label_1
_geom_torsion_atom_site_label_2
_geom_torsion_atom_site_label_3
_geom_torsion_atom_site_label_4
_geom_torsion
_geom_torsion_site_symmetry_1
_geom_torsion_site_symmetry_2
_geom_torsion_site_symmetry_3
_geom_torsion_site_symmetry_4
_geom_torsion_publ_flag
O1 C11 C12 C13 179.87(11) . . . . ?
O1 C11 C16 C15 -179.31(12) . . . . ?
O1 C1 C5 C10 19.11(17) . . . . ?
O1 C1 C5 C6 -164.55(12) . . . . ?
C11 O1 C1 C2 -170.82(10) . . . . ?
C11 O1 C1 C5 69.36(13) . . . . ?
C11 C12 C13 C14 -0.7(2) . . . . ?
C2 C1 C5 C10 -98.04(14) . . . . ?
C2 C1 C5 C6 78.30(15) . . . . ?
C3 C2 C1 O1 66.76(13) . . . . ?
C3 C2 C1 C5 -171.60(11) . . . . ?
C1 O1 C11 C12 -178.96(10) . . . . ?
C1 O1 C11 C16 0.66(17) . . . . ?
C1 C2 C3 N1 -72.56(14) . . . . ?
C1 C5 C10 C9 176.57(12) . . . . ?
C1 C5 C6 C7 -175.78(13) . . . . ?
C4 N1 C3 C2 -169.90(11) . . . . ?
C12 C11 C16 C15 0.28(19) . . . . ?
C12 C13 C14 C15 0.7(2) . . . . ?
C12 C13 C14 C17 177.26(13) . . . . ?
C8 C9 C10 C5 -0.8(2) . . . . ?
C8 C7 C6 C5 -1.1(2) . . . . ?
C13 C14 C15 C16 -0.2(2) . . . . ?
C13 C14 C17 F7 133.77(18) . . . . ?
C13 C14 C17 F5 14.2(2) . . . . ?
C13 C14 C17 F6 -104.7(2) . . . . ?
C9 C8 C7 C6 0.5(2) . . . . ?
C14 C15 C16 C11 -0.29(19) . . . . ?
C10 C5 C6 C7 0.7(2) . . . . ?
C15 C14 C17 F7 -49.7(2) . . . . ?
C15 C14 C17 F5 -169.27(15) . . . . ?
C15 C14 C17 F6 71.9(2) . . . . ?
C16 C11 C12 C13 0.23(19) . . . . ?
C7 C8 C9 C10 0.4(2) . . . . ?
C6 C5 C10 C9 0.3(2) . . . . ?
C17 C14 C15 C16 -176.79(13) . . . . ?
